data_2007248
loop_
_publ_author_name
'Kubiak, Ryszard'
'Ejsmont, Krzysztof'

_publ_section_title (1,2-Benzenedicarbonitrile-\k<i>N</i>)diiodo(phthalocyaninato-\k^4^<i>N</i>)zirconium(IV)
_journal_issue 5
_journal_name_full 'Acta Crystallographica Section C'
_journal_page_first 572
_journal_page_last 574
_journal_paper_doi 10.1107/S0108270197017691
_journal_volume 54
_journal_year 1998
_chemical_formula_iupac '[Zr I2 (C32 H16 N8) (C8 H4 N2)]'
_chemical_formula_moiety 'C40 H20 I2 N10 Zr1'
_chemical_formula_structural 'see file zrpci2.eps'
_chemical_formula_sum 'C40 H20 I2 N10 Zr'
_chemical_formula_weight 985.694
_chemical_name_systematic
;
 ?
;
_space_group_IT_number 14
_symmetry_cell_setting monoclinic
_symmetry_space_group_name_Hall '-P 2yn'
_symmetry_space_group_name_H-M 'P 1 21/n 1'
_cell_angle_alpha 90.00
_cell_angle_beta 93.10(3)
_cell_angle_gamma 90.00
_cell_formula_units_Z 4
_cell_length_a 9.965(2)
_cell_length_b 21.188(4)
_cell_length_c 16.792(3)
_cell_measurement_reflns_used 20
_cell_measurement_temperature 293(2)
_cell_measurement_theta_max 15
_cell_measurement_theta_min 10
_cell_volume 3540.2(12)
_computing_cell_refinement 'Kuma Diffraction Software'
_computing_data_collection 'Kuma Diffraction Software (Kuma, 1995)'
_computing_data_reduction 'Kuma Diffraction Software'
_computing_molecular_graphics SHELXTL
_computing_publication_material SHELXL-93
_computing_structure_refinement 'SHELXL-93 (Sheldrick, 1993)'
_computing_structure_solution 'SHELXTL (Sheldrick, 1990)'
_diffrn_ambient_temperature 293(2)
_diffrn_measurement_device 'KUMA KM-4 diffractometer'
_diffrn_measurement_method '\w-2\q scans'
_diffrn_radiation_monochromator graphite
_diffrn_radiation_source 'fine-focus sealed tube'
_diffrn_radiation_type MoK\a
_diffrn_radiation_wavelength 0.71073
_diffrn_reflns_av_R_equivalents 0.0491
_diffrn_reflns_av_sigmaI/netI 0.1062
_diffrn_reflns_limit_h_max 13
_diffrn_reflns_limit_h_min 0
_diffrn_reflns_limit_k_max 28
_diffrn_reflns_limit_k_min -28
_diffrn_reflns_limit_l_max 22
_diffrn_reflns_limit_l_min -22
_diffrn_reflns_number 14327
_diffrn_reflns_theta_max 28.06
_diffrn_reflns_theta_min 2.26
_diffrn_standards_decay_% <1.02
_diffrn_standards_interval_count 50
_diffrn_standards_number 2
_exptl_absorpt_coefficient_mu 2.101
_exptl_absorpt_correction_T_max 0.591
_exptl_absorpt_correction_T_min 0.482
_exptl_absorpt_correction_type 'XABS2  (Parkin et al., 1995)'
_exptl_crystal_colour red--violet
_exptl_crystal_density_diffrn 1.8493
_exptl_crystal_density_meas ?
_exptl_crystal_description parallelepiped
_exptl_crystal_F_000 1904.0
_exptl_crystal_size_max 0.90
_exptl_crystal_size_mid 0.30
_exptl_crystal_size_min 0.25
_refine_diff_density_max 0.73
_refine_diff_density_min -0.55
_refine_ls_extinction_method none
_refine_ls_goodness_of_fit_all 1.018
_refine_ls_goodness_of_fit_obs 1.151
_refine_ls_hydrogen_treatment refall
_refine_ls_matrix_type full
_refine_ls_number_parameters 558
_refine_ls_number_reflns 7906
_refine_ls_number_restraints 0
_refine_ls_restrained_S_all 1.018
_refine_ls_restrained_S_obs 1.151
_refine_ls_R_factor_all 0.1228
_refine_ls_R_factor_obs .0467
_refine_ls_shift/esd_max -0.005
_refine_ls_shift/esd_mean 0.000
_refine_ls_structure_factor_coef Fsqd
_refine_ls_weighting_details 'w = 1/[\s^2^(Fo^2^)+(0.0249P)^2^] where P=(Fo^2^+2Fc^2^)/3'
_refine_ls_weighting_scheme calc
_refine_ls_wR_factor_all 0.0889
_refine_ls_wR_factor_obs .0741
_reflns_number_observed 4529
_reflns_number_total 7906
_reflns_observed_criterion >2sigma(I)
_cod_data_source_file mu1357.cif
_cod_data_source_block global
_cod_depositor_comments
;
The following automatic conversions were performed:

'_exptl_crystal_density_meas' value 'not measured' was changed to '?'
- the value is perceived as not measured.

Automatic conversion script
Id: cif_fix_values 3008 2015-01-20 13:52:24Z robertas 

The following automatic conversions were performed:

'_refine_ls_weighting_scheme' value 'calc w =
1/[\s^2^(Fo^2^)+(0.0249P)^2^] where P=(Fo^2^+2Fc^2^)/3' was changed
to 'calc'. New tag '_refine_ls_weighting_details' was created. The
value of the new tag was set to 'w = 1/[\s^2^(Fo^2^)+(0.0249P)^2^]
where P=(Fo^2^+2Fc^2^)/3'.

Automatic conversion script
Id: cif_fix_values 3143 2015-03-26 13:38:13Z robertas 
;
_cod_original_cell_volume 3540.3(12)
_cod_original_sg_symbol_H-M 'P 21/n'
_cod_original_formula_sum 'C40 H20 I2 N10 Zr1'
_cod_database_code 2007248

loop_
_symmetry_equiv_pos_as_xyz
'x, y, z'
'-x+1/2, y+1/2, -z+1/2'
'-x, -y, -z'
'x-1/2, -y-1/2, z-1/2'

loop_
_atom_site_aniso_label
_atom_site_aniso_U_11
_atom_site_aniso_U_22
_atom_site_aniso_U_33
_atom_site_aniso_U_12
_atom_site_aniso_U_13
_atom_site_aniso_U_23
I1 .0456(3) .0461(2) .0444(2) -.0091(2) .0063(2) .0049(2)
I2 .0607(3) .0495(2) .0565(3) .0276(2) .0101(2) -.0020(2)
Zr1 .0191(2) .0257(3) .0362(3) .0000(2) -.0008(2) -.0009(2)
N1 .023(2) .039(3) .037(2) -.002(2) .000(2) -.005(2)
N2 .024(2) .027(2) .039(2) .000(2) .002(2) .002(2)
N3 .030(3) .033(2) .047(3) .002(2) .007(2) .007(2)
N4 .026(2) .029(2) .040(3) .001(2) -.003(2) .002(2)
N5 .025(3) .035(3) .047(3) .001(2) -.006(2) -.003(2)
N6 .020(2) .031(2) .039(2) .001(2) .000(2) .002(2)
N7 .023(3) .029(2) .042(3) .001(2) .002(2) .002(2)
N8 .019(2) .031(2) .041(2) .001(2) .003(2) -.002(2)
N9 .028(3) .039(3) .040(3) -.001(2) .001(2) -.005(2)
N10 .090(6) .087(6) .113(6) .010(5) .016(5) -.034(5)
C1 .025(3) .033(3) .036(3) -.006(2) .004(2) -.002(2)
C2 .034(3) .035(3) .040(3) -.011(3) .005(3) -.007(2)
C3 .035(4) .049(4) .045(4) -.014(3) .007(3) -.012(3)
C4 .051(5) .062(5) .056(4) -.030(4) .011(4) -.017(4)
C5 .064(5) .038(4) .056(4) -.021(4) .012(4) -.004(3)
C6 .059(5) .033(3) .052(4) -.011(3) .003(4) -.003(3)
C7 .034(3) .041(3) .031(3) -.010(3) .006(3) .001(2)
C8 .029(3) .031(3) .040(3) -.001(2) .004(3) .000(2)
C9 .035(3) .036(3) .040(3) -.001(3) .000(3) .005(2)
C10 .040(4) .045(3) .033(3) .009(3) -.001(3) .000(3)
C11 .053(4) .039(4) .043(4) .012(3) .007(3) .011(3)
C12 .061(5) .063(5) .040(4) .024(4) .000(3) .000(3)
C13 .054(5) .075(5) .036(3) .020(4) -.013(3) -.002(3)
C14 .033(4) .059(4) .043(4) .010(3) -.004(3) -.004(3)
C15 .030(3) .038(3) .038(3) .007(3) -.005(3) -.003(2)
C16 .020(3) .041(3) .039(3) .005(2) .000(2) -.002(2)
C17 .029(3) .034(3) .035(3) .003(3) .004(2) -.002(2)
C18 .030(3) .035(3) .043(3) -.010(3) .000(3) -.003(3)
C19 .037(4) .051(4) .050(4) -.007(3) -.010(3) -.003(3)
C20 .048(5) .046(4) .062(4) -.023(4) -.003(4) -.008(3)
C21 .055(4) .034(3) .052(4) -.016(3) .008(3) .000(3)
C22 .038(4) .034(3) .040(3) -.009(3) .005(3) -.003(3)
C23 .033(3) .031(3) .035(3) -.006(2) .000(3) -.003(2)
C24 .029(3) .025(3) .038(3) -.003(2) -.001(3) -.004(2)
C25 .032(3) .030(3) .037(3) .006(2) .002(3) -.006(2)
C26 .025(3) .041(3) .037(3) .001(3) -.005(3) -.006(2)
C27 .039(4) .039(3) .054(4) .007(3) -.012(3) -.002(3)
C28 .043(4) .041(4) .073(5) .017(3) -.012(4) -.001(3)
C29 .033(4) .061(5) .065(5) .016(4) -.011(4) -.010(4)
C30 .031(4) .035(3) .060(4) .004(3) -.006(3) -.004(3)
C31 .020(3) .039(3) .043(3) .006(2) .002(2) -.009(3)
C32 .024(3) .035(3) .040(3) .003(2) .000(2) -.010(2)
C33 .040(4) .033(3) .041(3) .004(3) .011(3) .001(2)
C34 .038(3) .036(3) .035(3) -.001(3) -.004(3) .000(3)
C35 .050(5) .045(4) .050(4) .002(3) -.006(4) -.003(3)
C36 .043(4) .068(5) .062(5) .000(4) -.005(4) .009(4)
C37 .051(5) .082(6) .057(5) -.017(4) -.018(4) .010(4)
C38 .076(6) .062(5) .048(4) -.022(4) -.008(4) -.010(4)
C39 .040(4) .049(4) .049(4) -.010(3) -.001(3) .001(3)
C40 .064(5) .051(4) .059(4) -.002(4) .012(4) -.025(3)

loop_
_atom_site_label
_atom_site_fract_x
_atom_site_fract_y
_atom_site_fract_z
_atom_site_U_iso_or_equiv
_atom_site_thermal_displace_type
_atom_site_calc_flag
_atom_site_refinement_flags
_atom_site_occupancy
_atom_site_disorder_group
_atom_site_type_symbol
I1 .00275(4) .07106(2) .13784(2) .04519(12) Uani d . 1 . I
I2 .05171(5) -.09945(2) .21892(3) .05531(14) Uani d . 1 . I
Zr1 -.09182(5) .00722(2) .27811(3) .02712(12) Uani d . 1 . Zr
N1 -.4536(4) -.0044(2) .2869(3) .0330(10) Uani d . 1 . N
N2 -.2423(4) -.0512(2) .3356(3) .0302(10) Uani d . 1 . N
N3 -.0967(5) -.1254(2) .4087(3) .0365(11) Uani d . 1 . N
N4 .0170(4) -.0259(2) .3890(3) .0318(10) Uani d . 1 . N
N5 .1867(4) .0553(2) .4110(3) .0361(11) Uani d . 1 . N
N6 -.0085(4) .0941(2) .3341(3) .0301(10) Uani d . 1 . N
N7 -.1640(4) .1731(2) .2789(3) .0314(10) Uani d . 1 . N
N8 -.2691(4) .0697(2) .2792(2) .0301(10) Uani d . 1 . N
N9 -.2388(5) -.0314(2) .1726(3) .0359(11) Uani d . 1 . N
N10 -.1998(8) -.1765(4) .0157(5) .096(2) Uani d . 1 . N
C1 -.3806(5) -.0503(2) .3181(3) .0313(12) Uani d . 1 . C
C2 -.4363(6) -.1106(3) .3414(3) .0360(13) Uani d . 1 . C
C3 -.5677(7) -.1331(3) .3369(4) .043(2) Uani d . 1 . C
C4 -.5863(8) -.1935(3) .3646(4) .056(2) Uani d . 1 . C
C5 -.4836(8) -.2305(3) .3933(4) .053(2) Uani d . 1 . C
C6 -.3532(8) -.2078(3) .3994(4) .048(2) Uani d . 1 . C
C7 -.3319(6) -.1467(3) .3725(3) .0353(13) Uani d . 1 . C
C8 -.2129(5) -.1072(2) .3736(3) .0331(13) Uani d . 1 . C
C9 .0058(6) -.0869(3) .4184(3) .0371(14) Uani d . 1 . C
C10 .1289(6) -.1033(3) .4647(3) .0393(14) Uani d . 1 . C
C11 .1697(7) -.1575(3) .5044(4) .045(2) Uani d . 1 . C
C12 .2939(8) -.1590(4) .5418(4) .055(2) Uani d . 1 . C
C13 .3741(8) -.1043(4) .5447(4) .055(2) Uani d . 1 . C
C14 .3339(6) -.0492(3) .5064(4) .045(2) Uani d . 1 . C
C15 .2097(6) -.0504(3) .4655(3) .0355(13) Uani d . 1 . C
C16 .1389(5) -.0023(3) .4193(3) .0334(12) Uani d . 1 . C
C17 .1165(5) .1000(3) .3747(3) .0326(12) Uani d . 1 . C
C18 .1578(6) .1654(3) .3753(3) .0364(13) Uani d . 1 . C
C19 .2740(7) .1949(3) .4061(4) .046(2) Uani d . 1 . C
C20 .2822(7) .2592(3) .3954(4) .052(2) Uani d . 1 . C
C21 .1804(7) .2932(3) .3565(4) .047(2) Uani d . 1 . C
C22 .0634(6) .2645(3) .3279(3) .0373(14) Uani d . 1 . C
C23 .0567(6) .1994(2) .3365(3) .0331(13) Uani d . 1 . C
C24 -.0475(5) .1554(2) .3123(3) .0307(12) Uani d . 1 . C
C25 -.2654(6) .1343(2) .2655(3) .0330(13) Uani d . 1 . C
C26 -.3990(5) .1569(3) .2417(3) .0348(13) Uani d . 1 . C
C27 -.4457(7) .2164(3) .2222(4) .044(2) Uani d . 1 . C
C28 -.5823(7) .2229(3) .2020(4) .053(2) Uani d . 1 . C
C29 -.6661(7) .1709(3) .2029(4) .053(2) Uani d . 1 . C
C30 -.6218(6) .1112(3) .2254(4) .042(2) Uani d . 1 . C
C31 -.4835(5) .1051(3) .2439(3) .0341(13) Uani d . 1 . C
C32 -.4030(5) .0515(3) .2706(3) .0329(12) Uani d . 1 . C
C33 -.3238(6) -.0492(3) .1313(3) .0376(14) Uani d . 1 . C
C34 -.4375(6) -.0690(3) .0801(3) .0365(13) Uani d . 1 . C
C35 -.5608(8) -.0396(3) .0868(4) .049(2) Uani d . 1 . C
C36 -.6668(8) -.0565(4) .0363(5) .058(2) Uani d . 1 . C
C37 -.6534(8) -.1021(4) -.0190(5) .064(2) Uani d . 1 . C
C38 -.5337(9) -.1328(4) -.0258(4) .063(2) Uani d . 1 . C
C39 -.4222(7) -.1176(3) .0237(4) .046(2) Uani d . 1 . C
C40 -.2980(8) -.1495(3) .0196(4) .058(2) Uani d . 1 . C
H3 -.636(5) -.106(2) .316(3) .027(14) Uiso d . 1 . H
H4 -.687(7) -.209(3) .369(3) .056(19) Uiso d . 1 . H
H5 -.508(6) -.268(3) .418(3) .039(16) Uiso d . 1 . H
H6 -.292(8) -.230(4) .420(4) .09(3) Uiso d . 1 . H
H11 .123(5) -.189(2) .507(3) .012(13) Uiso d . 1 . H
H12 .342(6) -.196(3) .578(3) .047(17) Uiso d . 1 . H
H13 .454(9) -.101(4) .574(5) .11(3) Uiso d . 1 . H
H14 .394(7) -.015(4) .504(5) .09(3) Uiso d . 1 . H
H19 .342(6) .171(3) .430(3) .044(17) Uiso d . 1 . H
H20 .359(6) .275(3) .410(3) .032(15) Uiso d . 1 . H
H21 .199(6) .336(3) .349(3) .055(19) Uiso d . 1 . H
H22 -.007(5) .285(2) .301(3) .012(12) Uiso d . 1 . H
H27 -.373(6) .243(3) .218(3) .042(17) Uiso d . 1 . H
H28 -.590(5) .270(2) .186(3) .033(14) Uiso d . 1 . H
H29 -.744(7) .176(3) .187(4) .06(2) Uiso d . 1 . H
H30 -.666(5) .079(2) .226(3) .020(14) Uiso d . 1 . H
H35 -.749(6) -.038(3) .040(3) .042(18) Uiso d . 1 . H
H36 -.562(8) -.014(4) .116(5) .08(3) Uiso d . 1 . H
H37 -.727(8) -.112(3) -.053(4) .08(2) Uiso d . 1 . H
H38 -.525(8) -.165(4) -.059(4) .08(3) Uiso d . 1 . H

loop_
_atom_type_symbol
_atom_type_description
_atom_type_scat_dispersion_real
_atom_type_scat_dispersion_imag
_atom_type_scat_source
C C 0.0033 0.0016 'International Tables Vol C Tables 4.2.6.8 and 6.1.1.4'
H H 0.0000 0.0000 'International Tables Vol C Tables 4.2.6.8 and 6.1.1.4'
N N 0.0061 0.0033 'International Tables Vol C Tables 4.2.6.8 and 6.1.1.4'
Zr Zr -2.9673 0.5597 'International Tables Vol C Tables 4.2.6.8 and 6.1.1.4'
I I -0.4742 1.8119 'International Tables Vol C Tables 4.2.6.8 and 6.1.1.4'

loop_
_geom_angle_atom_site_label_1
_geom_angle_atom_site_label_2
_geom_angle_atom_site_label_3
_geom_angle
_geom_angle_publ_flag
N2 Zr1 N6 122.0(2) yes
N2 Zr1 N8 76.7(2) yes
N6 Zr1 N8 77.2(2) yes
N2 Zr1 N4 76.6(2) yes
N6 Zr1 N4 75.6(2) yes
N8 Zr1 N4 122.5(2) yes
N2 Zr1 N9 74.2(2) yes
N6 Zr1 N9 143.6(2) yes
N8 Zr1 N9 75.6(2) yes
N4 Zr1 N9 140.3(2) yes
N2 Zr1 I2 94.17(11) yes
N6 Zr1 I2 128.23(11) yes
N8 Zr1 I2 152.34(11) yes
N4 Zr1 I2 79.17(11) yes
N9 Zr1 I2 76.74(11) yes
N2 Zr1 I1 150.50(11) yes
N6 Zr1 I1 80.05(11) yes
N8 Zr1 I1 91.29(11) yes
N4 Zr1 I1 131.34(12) yes
N9 Zr1 I1 76.78(11) yes
I2 Zr1 I1 84.09(3) yes
C1 N1 C32 122.6(5) no
C8 N2 C1 107.1(4) no
C8 N2 Zr1 123.8(3) no
C1 N2 Zr1 126.0(3) no
C9 N3 C8 122.1(5) no
C16 N4 C9 107.0(4) no
C16 N4 Zr1 124.9(3) no
C9 N4 Zr1 123.2(3) no
C17 N5 C16 122.0(5) no
C17 N6 C24 105.8(4) no
C17 N6 Zr1 126.0(3) no
C24 N6 Zr1 124.8(3) no
C25 N7 C24 123.2(5) no
C32 N8 C25 106.9(4) no
C32 N8 Zr1 126.6(3) no
C25 N8 Zr1 124.1(3) no
C33 N9 Zr1 169.0(5) yes
N1 C1 N2 128.1(5) no
N1 C1 C2 123.3(5) no
N2 C1 C2 108.6(5) no
C7 C2 C3 121.5(5) no
C7 C2 C1 107.4(5) no
C3 C2 C1 131.1(6) no
C4 C3 C2 116.3(7) no
C5 C4 C3 122.9(7) no
C4 C5 C6 120.8(6) no
C5 C6 C7 117.2(7) no
C2 C7 C6 121.1(6) no
C2 C7 C8 106.7(5) no
C6 C7 C8 132.1(6) no
N3 C8 N2 128.0(5) no
N3 C8 C7 122.2(5) no
N2 C8 C7 109.8(5) no
N3 C9 N4 127.6(5) no
N3 C9 C10 123.1(5) no
N4 C9 C10 109.2(5) no
C11 C10 C15 121.0(6) no
C11 C10 C9 132.4(6) no
C15 C10 C9 106.6(5) no
C12 C11 C10 118.8(7) no
C11 C12 C13 119.9(7) no
C14 C13 C12 122.0(7) no
C15 C14 C13 116.4(7) no
C10 C15 C14 121.7(6) no
C10 C15 C16 107.5(5) no
C14 C15 C16 130.8(6) no
N5 C16 N4 127.6(5) no
N5 C16 C15 122.7(5) no
N4 C16 C15 109.6(5) no
N5 C17 N6 127.2(5) no
N5 C17 C18 123.1(5) no
N6 C17 C18 109.6(5) no
C23 C18 C19 121.1(5) no
C23 C18 C17 107.3(5) no
C19 C18 C17 131.6(6) no
C20 C19 C18 116.7(6) no
C19 C20 C21 122.0(6) no
C22 C21 C20 121.5(6) no
C21 C22 C23 116.5(6) no
C18 C23 C22 122.1(5) no
C18 C23 C24 107.1(5) no
C22 C23 C24 130.8(5) no
N7 C24 N6 127.0(5) no
N7 C24 C23 122.8(5) no
N6 C24 C23 110.0(5) no
N7 C25 N8 128.0(5) no
N7 C25 C26 121.8(5) no
N8 C25 C26 109.8(5) no
C27 C26 C31 122.3(5) no
C27 C26 C25 131.4(6) no
C31 C26 C25 106.3(5) no
C26 C27 C28 117.5(6) no
C29 C28 C27 120.1(6) no
C28 C29 C30 123.1(6) no
C29 C30 C31 116.2(6) no
C26 C31 C30 120.8(6) no
C26 C31 C32 107.6(5) no
C30 C31 C32 131.5(6) no
N1 C32 N8 127.1(5) no
N1 C32 C31 123.8(5) no
N8 C32 C31 109.1(5) no
N9 C33 C34 176.6(6) yes
C35 C34 C39 120.7(6) no
C35 C34 C33 119.3(5) no
C39 C34 C33 120.0(5) no
C36 C35 C34 119.3(7) no
C37 C36 C35 120.8(8) no
C36 C37 C38 121.1(7) no
C37 C38 C39 120.9(7) no
C38 C39 C34 117.2(7) no
C38 C39 C40 122.3(7) no
C34 C39 C40 120.4(6) no
N10 C40 C39 178.2(8) yes

loop_
_geom_bond_atom_site_label_1
_geom_bond_atom_site_label_2
_geom_bond_site_symmetry_2
_geom_bond_distance
_geom_bond_publ_flag
I1 Zr1 . 2.9164(8) yes
I2 Zr1 . 2.8801(8) yes
Zr1 N2 . 2.207(4) yes
Zr1 N6 . 2.208(4) yes
Zr1 N8 . 2.208(4) yes
Zr1 N4 . 2.218(4) yes
Zr1 N9 . 2.381(5) yes
N1 C1 . 1.307(7) no
N1 C32 . 1.321(7) no
N2 C8 . 1.372(6) no
N2 C1 . 1.394(7) no
N3 C9 . 1.309(7) no
N3 C8 . 1.327(7) no
N4 C16 . 1.385(6) no
N4 C9 . 1.390(6) no
N5 C17 . 1.309(7) no
N5 C16 . 1.319(7) no
N6 C17 . 1.393(6) no
N6 C24 . 1.399(6) no
N7 C25 . 1.313(7) no
N7 C24 . 1.317(6) no
N8 C32 . 1.389(7) no
N8 C25 . 1.389(6) no
N9 C33 . 1.130(7) yes
N10 C40 . 1.139(9) yes
C1 C2 . 1.455(7) no
C2 C7 . 1.371(8) no
C2 C3 . 1.391(8) no
C3 C4 . 1.379(9) no
C4 C5 . 1.357(10) no
C5 C6 . 1.385(10) no
C6 C7 . 1.392(8) no
C7 C8 . 1.450(7) no
C9 C10 . 1.458(8) no
C10 C11 . 1.378(8) no
C10 C15 . 1.381(8) no
C11 C12 . 1.357(9) no
C12 C13 . 1.407(11) no
C13 C14 . 1.383(9) no
C14 C15 . 1.383(8) no
C15 C16 . 1.442(7) no
C17 C18 . 1.447(7) no
C18 C23 . 1.373(8) no
C18 C19 . 1.390(8) no
C19 C20 . 1.378(9) no
C20 C21 . 1.379(9) no
C21 C22 . 1.378(8) no
C22 C23 . 1.389(7) no
C23 C24 . 1.437(7) no
C25 C26 . 1.450(7) no
C26 C27 . 1.378(8) no
C26 C31 . 1.385(8) no
C27 C28 . 1.391(9) no
C28 C29 . 1.383(10) no
C29 C30 . 1.385(9) no
C30 C31 . 1.402(8) no
C31 C32 . 1.447(7) no
C33 C34 . 1.447(8) yes
C34 C35 . 1.388(9) no
C34 C39 . 1.414(8) no
C35 C36 . 1.367(10) no
C36 C37 . 1.352(11) no
C37 C38 . 1.369(11) no
C38 C39 . 1.389(9) no
C39 C40 . 1.414(10) yes
